data_2223716
loop_
_publ_author_name
'Zhang, Yue'
'Wang, Ping-An'
'Zhang, Meng-Yao'
'Sun, Xiao-Li'

_publ_section_title
;(1<i>S</i>,4<i>S</i>,5<i>S</i>,8<i>R</i>)-8-Nitrooxy-2,6-dioxabicyclo[3.3.0]octan-4-yl
 3,4,5-triacetoxybenzoate
;
_journal_coeditor_code DN2497
_journal_issue 11
_journal_name_full 'Acta Crystallographica Section E'
_journal_page_first o2849
_journal_paper_doi 10.1107/S1600536809042524
_journal_volume 65
_journal_year 2009
_chemical_formula_iupac 'C19 H19 N O13'
_chemical_formula_moiety 'C19 H19 N O13'
_chemical_formula_sum 'C19 H19 N O13'
_chemical_formula_weight 469.35
_chemical_name_systematic
;(1<i>S</i>,4<i>S</i>,5<i>S</i>,8<i>R</i>)-8-Nitrooxy-2,6-
dioxabicyclo[3.3.0]octan-4-yl 3,4,5-triacetoxybenzoate
;
_space_group_IT_number 4
_symmetry_cell_setting monoclinic
_symmetry_space_group_name_Hall 'P 2yb'
_symmetry_space_group_name_H-M 'P 1 21 1'
_atom_sites_solution_hydrogens geom
_atom_sites_solution_primary direct
_atom_sites_solution_secondary difmap
_audit_creation_method SHELXL-97
_cell_angle_alpha 90.00
_cell_angle_beta 108.243(3)
_cell_angle_gamma 90.00
_cell_formula_units_Z 2
_cell_length_a 10.8053(19)
_cell_length_b 6.5941(12)
_cell_length_c 16.075(3)
_cell_measurement_reflns_used 1117
_cell_measurement_temperature 296(2)
_cell_measurement_theta_max 19.87
_cell_measurement_theta_min 2.67
_cell_volume 1087.8(3)
_computing_cell_refinement 'SAINT (Bruker, 2000)'
_computing_data_collection 'APEX2 (Bruker, 2000)'
_computing_data_reduction 'SAINT (Bruker, 2000)'
_computing_molecular_graphics 'ORTEPIII (Burnett & Johnson, 1996) and ORTEP-3 for Windows (Farrugia, 1997)'
_computing_publication_material 'SHELXTL (Sheldrick, 2008) and PLATON (Spek, 2009)'
_computing_structure_refinement 'SHELXL97 (Sheldrick, 2008)'
_computing_structure_solution 'SHELXS97 (Sheldrick, 2008)'
_diffrn_ambient_temperature 296(2)
_diffrn_measured_fraction_theta_full 0.999
_diffrn_measured_fraction_theta_max 0.999
_diffrn_measurement_device_type 'Bruker APEXII CCD area-detector'
_diffrn_measurement_method '\f and \w'
_diffrn_radiation_monochromator graphite
_diffrn_radiation_source 'fine-focus sealed tube'
_diffrn_radiation_type MoK\a
_diffrn_radiation_wavelength 0.71073
_diffrn_reflns_av_R_equivalents 0.0225
_diffrn_reflns_av_sigmaI/netI 0.0510
_diffrn_reflns_limit_h_max 12
_diffrn_reflns_limit_h_min -12
_diffrn_reflns_limit_k_max 7
_diffrn_reflns_limit_k_min -7
_diffrn_reflns_limit_l_max 19
_diffrn_reflns_limit_l_min 0
_diffrn_reflns_number 5474
_diffrn_reflns_theta_full 25.10
_diffrn_reflns_theta_max 25.10
_diffrn_reflns_theta_min 1.98
_exptl_absorpt_coefficient_mu 0.124
_exptl_absorpt_correction_T_max 0.9833
_exptl_absorpt_correction_T_min 0.9624
_exptl_absorpt_correction_type multi-scan
_exptl_absorpt_process_details '(SADABS; Bruker, 2000)'
_exptl_crystal_colour colorless
_exptl_crystal_density_diffrn 1.433
_exptl_crystal_density_method 'not measured'
_exptl_crystal_description block
_exptl_crystal_F_000 488
_exptl_crystal_size_max 0.31
_exptl_crystal_size_mid 0.25
_exptl_crystal_size_min 0.14
_refine_diff_density_max 0.122
_refine_diff_density_min -0.135
_refine_ls_extinction_method none
_refine_ls_goodness_of_fit_ref 1.015
_refine_ls_hydrogen_treatment constr
_refine_ls_matrix_type full
_refine_ls_number_parameters 301
_refine_ls_number_reflns 2112
_refine_ls_number_restraints 0
_refine_ls_restrained_S_all 1.015
_refine_ls_R_factor_all 0.0664
_refine_ls_R_factor_gt 0.0387
_refine_ls_shift/su_max 0.000
_refine_ls_shift/su_mean 0.000
_refine_ls_structure_factor_coef Fsqd
_refine_ls_weighting_details 'calc w=1/[\s^2^(Fo^2^)+(0.0523P)^2^+0.0000P] where P=(Fo^2^+2Fc^2^)/3'
_refine_ls_weighting_scheme calc
_refine_ls_wR_factor_gt 0.0900
_refine_ls_wR_factor_ref 0.1051
_reflns_number_gt 1394
_reflns_number_total 2112
_reflns_threshold_expression I>2\s(I)
_cod_data_source_file dn2497.cif
_cod_data_source_block I
_cod_depositor_comments
;
The following automatic conversions were performed:
'_symmetry_cell_setting' value 'Monoclinic' changed to 'monoclinic'
according to '/home/saulius/struct/CIF-dictionaries/cif_core.dic'
dictionary named 'cif_core.dic' version 2.4.1 from 2010-06-29.

Automatic conversion script
Id: cif_fix_enum 1527 2010-12-29 10:47:43Z saulius 

The following automatic conversions were performed:

'_symmetry_cell_setting' value 'Monoclinic' changed to 'monoclinic'
according to /home/saulius/struct/CIF-dictionaries/cif_core.dic
dictionary named 'cif_core.dic' version 2.4.1 from 2010-06-29.

Automatic conversion script
Id: cif_fix_values 1715 2011-07-08 13:25:40Z adriana 
;
_cod_original_sg_symbol_H-M 'P 21'
_cod_database_code 2223716
_cod_database_fobs_code 2223716

loop_
_symmetry_equiv_pos_as_xyz
'x, y, z'
'-x, y+1/2, -z'

loop_
_atom_site_type_symbol
_atom_site_label
_atom_site_fract_x
_atom_site_fract_y
_atom_site_fract_z
_atom_site_U_iso_or_equiv
_atom_site_adp_type
_atom_site_calc_flag
_atom_site_refinement_flags
_atom_site_occupancy
_atom_site_disorder_assembly
_atom_site_disorder_group
N N1 -0.0658(8) 0.548(4) 0.4472(4) 0.1120(17) Uani d . 1 . .
O O2 -0.0166(3) 0.369(4) 0.28660(18) 0.0708(8) Uani d . 1 . .
O O6 0.0245(3) 0.779(4) 0.21440(17) 0.0650(8) Uani d . 1 . .
O O8 0.5258(2) -0.138(4) 0.32531(17) 0.0659(8) Uani d . 1 . .
O O9 0.3795(4) -0.169(4) 0.39702(18) 0.0954(12) Uani d . 1 . .
O O10 0.5277(3) -0.439(4) 0.20426(18) 0.0688(8) Uani d . 1 . .
O O11 0.4726(3) -0.581(4) 0.3144(2) 0.0781(9) Uani d . 1 . .
O O12 0.3201(3) -0.487(4) 0.05899(17) 0.0737(8) Uani d . 1 . .
O O13 0.3616(5) -0.318(4) -0.0486(2) 0.1167(14) Uani d . 1 . .
O O41 0.1465(2) 0.293(4) 0.17708(15) 0.0585(7) Uani d . 1 . .
O O42 0.0434(3) 0.151(4) 0.04764(18) 0.0826(10) Uani d . 1 . .
O O81 -0.0735(3) 0.671(4) 0.37604(19) 0.0816(9) Uani d . 1 . .
O O82 0.0378(6) 0.480(4) 0.4869(3) 0.158(2) Uani d . 1 . .
O O83 -0.1700(6) 0.521(4) 0.4569(4) 0.172(2) Uani d . 1 . .
C C1 0.0854(4) 0.513(4) 0.3148(2) 0.0605(11) Uani d . 1 . .
H H1 0.1656 0.4496 0.3520 0.073 Uiso calc R 1 . .
C C3 -0.0643(4) 0.367(4) 0.1932(3) 0.0649(11) Uani d . 1 . .
H H3A -0.1403 0.4533 0.1719 0.078 Uiso calc R 1 . .
H H3B -0.0876 0.2303 0.1715 0.078 Uiso calc R 1 . .
C C4 0.0463(4) 0.446(4) 0.1642(2) 0.0565(10) Uani d . 1 . .
H H4 0.0175 0.5008 0.1046 0.068 Uiso calc R 1 . .
C C5 0.1061(4) 0.605(4) 0.2330(2) 0.0548(10) Uani d . 1 . .
H H5 0.1975 0.6348 0.2395 0.066 Uiso calc R 1 . .
C C7 0.0305(6) 0.868(4) 0.2950(3) 0.0952(17) Uani d . 1 . .
H H7A -0.0496 0.9404 0.2899 0.114 Uiso calc R 1 . .
H H7B 0.1025 0.9630 0.3130 0.114 Uiso calc R 1 . .
C C8 0.0497(5) 0.700(4) 0.3605(3) 0.0670(11) Uani d . 1 . .
H H8 0.1190 0.7322 0.4149 0.080 Uiso calc R 1 . .
C C10 0.4899(5) -0.151(4) 0.3995(3) 0.0729(13) Uani d . 1 . .
C C11 0.6060(5) -0.142(4) 0.4792(3) 0.112(2) Uani d . 1 . .
H H11A 0.6213 -0.0044 0.4991 0.168 Uiso calc R 1 . .
H H11B 0.6808 -0.1921 0.4655 0.168 Uiso calc R 1 . .
H H11C 0.5910 -0.2243 0.5244 0.168 Uiso calc R 1 . .
C C12 0.5425(4) -0.574(4) 0.2703(3) 0.0662(12) Uani d . 1 . .
C C13 0.6544(4) -0.711(4) 0.2740(3) 0.0902(15) Uani d . 1 . .
H H13A 0.6682 -0.8033 0.3223 0.135 Uiso calc R 1 . .
H H13B 0.7315 -0.6313 0.2817 0.135 Uiso calc R 1 . .
H H13C 0.6353 -0.7865 0.2204 0.135 Uiso calc R 1 . .
C C14 0.3353(5) -0.473(4) -0.0211(3) 0.0778(14) Uani d . 1 . .
C C15 0.3109(6) -0.673(4) -0.0662(3) 0.1031(18) Uani d . 1 . .
H H15A 0.3250 -0.6620 -0.1221 0.155 Uiso calc R 1 . .
H H15B 0.2225 -0.7137 -0.0745 0.155 Uiso calc R 1 . .
H H15C 0.3693 -0.7721 -0.0311 0.155 Uiso calc R 1 . .
C C41 0.1323(4) 0.151(4) 0.1152(2) 0.0600(11) Uani d . 1 . .
C C42 0.2370(4) -0.002(4) 0.1410(2) 0.0518(9) Uani d . 1 . .
C C43 0.3335(4) 0.005(4) 0.2218(2) 0.0544(10) Uani d . 1 . .
H H43 0.3348 0.1103 0.2605 0.065 Uiso calc R 1 . .
C C44 0.4267(4) -0.144(4) 0.2443(2) 0.0535(10) Uani d . 1 . .
C C45 0.4261(4) -0.300(4) 0.1875(2) 0.0577(10) Uani d . 1 . .
C C46 0.3280(4) -0.310(4) 0.1084(2) 0.0567(10) Uani d . 1 . .
C C47 0.2337(4) -0.165(4) 0.0849(2) 0.0576(10) Uani d . 1 . .
H H47 0.1675 -0.1745 0.0316 0.069 Uiso calc R 1 . .

loop_
_atom_site_aniso_label
_atom_site_aniso_U_11
_atom_site_aniso_U_22
_atom_site_aniso_U_33
_atom_site_aniso_U_12
_atom_site_aniso_U_13
_atom_site_aniso_U_23
N1 0.154(5) 0.100(4) 0.110(4) 0.009(4) 0.083(4) 0.021(3)
O2 0.100(2) 0.0474(17) 0.0766(19) -0.0117(17) 0.0451(17) 0.0010(16)
O6 0.087(2) 0.0495(16) 0.0616(16) 0.0065(16) 0.0272(14) 0.0106(14)
O8 0.0588(16) 0.0684(19) 0.0611(16) -0.0001(15) 0.0055(14) -0.0052(16)
O9 0.086(2) 0.139(3) 0.0596(17) 0.009(3) 0.0203(17) 0.007(2)
O10 0.0723(19) 0.074(2) 0.0657(17) 0.0082(17) 0.0301(15) 0.0047(16)
O11 0.092(2) 0.069(2) 0.0833(19) -0.0089(18) 0.0409(18) -0.0031(18)
O12 0.099(2) 0.0669(19) 0.0561(16) -0.0005(19) 0.0261(15) -0.0150(16)
O13 0.169(4) 0.120(4) 0.081(2) -0.016(4) 0.067(3) -0.010(3)
O41 0.0613(16) 0.0570(17) 0.0504(15) 0.0048(15) 0.0076(12) -0.0069(14)
O42 0.097(2) 0.077(2) 0.0528(15) 0.0207(19) -0.0076(16) -0.0134(17)
O81 0.093(2) 0.074(2) 0.0826(19) 0.0111(19) 0.0350(18) -0.002(2)
O82 0.174(5) 0.188(6) 0.125(4) 0.050(5) 0.064(4) 0.085(4)
O83 0.195(5) 0.151(5) 0.233(6) 0.010(5) 0.161(5) 0.039(5)
C1 0.073(3) 0.057(3) 0.050(2) 0.010(3) 0.0168(19) 0.008(2)
C3 0.054(2) 0.052(2) 0.082(3) -0.001(2) 0.012(2) 0.004(2)
C4 0.061(2) 0.056(2) 0.047(2) 0.005(2) 0.0093(19) -0.0003(19)
C5 0.062(2) 0.051(2) 0.051(2) 0.001(2) 0.0169(19) 0.0018(19)
C7 0.156(5) 0.059(3) 0.085(3) 0.019(4) 0.059(3) 0.001(3)
C8 0.083(3) 0.060(3) 0.060(2) 0.005(2) 0.026(2) -0.001(2)
C10 0.078(3) 0.078(3) 0.055(3) 0.004(3) 0.009(2) -0.011(2)
C11 0.091(3) 0.160(6) 0.063(3) 0.019(4) -0.008(3) -0.013(4)
C12 0.071(3) 0.057(3) 0.071(3) -0.016(2) 0.023(2) -0.008(2)
C13 0.069(3) 0.074(3) 0.132(4) 0.013(3) 0.036(3) 0.014(3)
C14 0.077(3) 0.099(4) 0.056(3) 0.009(3) 0.018(2) -0.021(3)
C15 0.114(4) 0.109(5) 0.083(3) 0.006(4) 0.026(3) -0.038(4)
C41 0.082(3) 0.052(3) 0.044(2) 0.001(2) 0.017(2) -0.001(2)
C42 0.061(2) 0.048(2) 0.045(2) -0.001(2) 0.0135(18) -0.0041(19)
C43 0.066(2) 0.047(2) 0.049(2) -0.008(2) 0.0159(19) -0.0077(19)
C44 0.052(2) 0.057(3) 0.048(2) -0.005(2) 0.0107(18) -0.007(2)
C45 0.059(2) 0.061(3) 0.056(2) 0.006(2) 0.021(2) 0.006(2)
C46 0.072(3) 0.054(2) 0.046(2) -0.006(2) 0.021(2) -0.010(2)
C47 0.071(3) 0.057(3) 0.0437(19) -0.004(2) 0.0153(19) -0.005(2)

loop_
_atom_type_symbol
_atom_type_description
_atom_type_scat_dispersion_real
_atom_type_scat_dispersion_imag
_atom_type_scat_source
C C 0.0033 0.0016 'International Tables Vol C Tables 4.2.6.8 and 6.1.1.4'
H H 0.0000 0.0000 'International Tables Vol C Tables 4.2.6.8 and 6.1.1.4'
N N 0.0061 0.0033 'International Tables Vol C Tables 4.2.6.8 and 6.1.1.4'
O O 0.0106 0.0060 'International Tables Vol C Tables 4.2.6.8 and 6.1.1.4'

loop_
_geom_angle_atom_site_label_1
_geom_angle_atom_site_label_2
_geom_angle_atom_site_label_3
_geom_angle_site_symmetry_1
_geom_angle_site_symmetry_2
_geom_angle_site_symmetry_3
_geom_angle
_geom_angle_publ_flag
C1 O2 C3 . . . 109.4(13) yes
C5 O6 C7 . . . 107.3(10) yes
C10 O8 C44 . . . 117.7(4) yes
C12 O10 C45 . . . 118.5(7) yes
C14 O12 C46 . . . 119(2) yes
C4 O41 C41 . . . 118.3(7) yes
N1 O81 C8 . . . 113.7(11) yes
O81 N1 O82 . . . 117.9(10) yes
O81 N1 O83 . . . 112.3(12) yes
O82 N1 O83 . . . 129.8(18) yes
O2 C1 C5 . . . 107.4(8) yes
O2 C1 C8 . . . 113.7(8) yes
C5 C1 C8 . . . 102.6(18) no
O2 C3 C4 . . . 105.2(7) yes
O41 C4 C3 . . . 110.2(19) yes
O41 C4 C5 . . . 104.4(8) yes
C3 C4 C5 . . . 102.2(8) no
O6 C5 C1 . . . 104.7(10) yes
O6 C5 C4 . . . 108.1(9) yes
C1 C5 C4 . . . 102.1(17) no
O6 C7 C8 . . . 107(2) yes
O81 C8 C1 . . . 111.0(18) yes
O81 C8 C7 . . . 106.7(12) yes
C1 C8 C7 . . . 104.9(9) no
O8 C10 O9 . . . 122.2(4) yes
O8 C10 C11 . . . 110.8(5) yes
O9 C10 C11 . . . 126.9(5) yes
O10 C12 O11 . . . 123.5(18) yes
O10 C12 C13 . . . 108.9(8) yes
O11 C12 C13 . . . 127.6(19) yes
O12 C14 O13 . . . 122(2) yes
O12 C14 C15 . . . 110.4(19) yes
O13 C14 C15 . . . 127.6(8) yes
O41 C41 O42 . . . 123(2) yes
O41 C41 C42 . . . 111.7(8) yes
O42 C41 C42 . . . 125(2) yes
C41 C42 C43 . . . 121.7(17) no
C41 C42 C47 . . . 118.9(7) no
C43 C42 C47 . . . 119.3(17) no
C42 C43 C44 . . . 119.8(18) no
O8 C44 C43 . . . 120.5(18) yes
O8 C44 C45 . . . 118.8(17) yes
C43 C44 C45 . . . 120.7(7) no
O10 C45 C44 . . . 121.7(7) yes
O10 C45 C46 . . . 118.7(16) yes
C44 C45 C46 . . . 119.4(17) no
O12 C46 C45 . . . 117.1(18) yes
O12 C46 C47 . . . 121.4(8) yes
C45 C46 C47 . . . 121.0(18) no
C42 C47 C46 . . . 119.7(7) no
O2 C1 H1 . . . 111.00 no
C5 C1 H1 . . . 111.00 no
C8 C1 H1 . . . 111.00 no
O2 C3 H3A . . . 111.00 no
O2 C3 H3B . . . 111.00 no
C4 C3 H3A . . . 111.00 no
C4 C3 H3B . . . 111.00 no
H3A C3 H3B . . . 109.00 no
O41 C4 H4 . . . 113.00 no
C3 C4 H4 . . . 113.00 no
C5 C4 H4 . . . 113.00 no
O6 C5 H5 . . . 114.00 no
C1 C5 H5 . . . 114.00 no
C4 C5 H5 . . . 114.00 no
O6 C7 H7A . . . 110.00 no
O6 C7 H7B . . . 110.00 no
C8 C7 H7A . . . 110.00 no
C8 C7 H7B . . . 110.00 no
H7A C7 H7B . . . 109.00 no
O81 C8 H8 . . . 111.00 no
C1 C8 H8 . . . 111.00 no
C7 C8 H8 . . . 111.00 no
C10 C11 H11A . . . 110.00 no
C10 C11 H11B . . . 109.00 no
C10 C11 H11C . . . 109.00 no
H11A C11 H11B . . . 109.00 no
H11A C11 H11C . . . 110.00 no
H11B C11 H11C . . . 109.00 no
C12 C13 H13A . . . 110.00 no
C12 C13 H13B . . . 109.00 no
C12 C13 H13C . . . 109.00 no
H13A C13 H13B . . . 110.00 no
H13A C13 H13C . . . 109.00 no
H13B C13 H13C . . . 110.00 no
C14 C15 H15A . . . 109.00 no
C14 C15 H15B . . . 109.00 no
C14 C15 H15C . . . 109.00 no
H15A C15 H15B . . . 109.00 no
H15A C15 H15C . . . 110.00 no
H15B C15 H15C . . . 109.00 no
C42 C43 H43 . . . 120.00 no
C44 C43 H43 . . . 120.00 no
C42 C47 H47 . . . 120.00 no
C46 C47 H47 . . . 120.00 no

loop_
_geom_bond_atom_site_label_1
_geom_bond_atom_site_label_2
_geom_bond_site_symmetry_1
_geom_bond_site_symmetry_2
_geom_bond_distance
_geom_bond_publ_flag
O2 C1 . . 1.42(3) yes
O2 C3 . . 1.427(5) yes
O6 C5 . . 1.42(3) yes
O6 C7 . . 1.405(16) yes
O8 C10 . . 1.367(6) yes
O8 C44 . . 1.404(4) yes
O9 C10 . . 1.187(8) yes
O10 C12 . . 1.36(2) yes
O10 C45 . . 1.39(2) yes
O11 C12 . . 1.188(6) yes
O12 C14 . . 1.351(6) yes
O12 C46 . . 1.40(3) yes
O13 C14 . . 1.18(3) yes
O41 C4 . . 1.45(3) yes
O41 C41 . . 1.34(3) yes
O42 C41 . . 1.204(5) yes
O81 N1 . . 1.38(2) yes
O81 C8 . . 1.442(8) yes
O82 N1 . . 1.189(17) yes
O83 N1 . . 1.197(12) yes
C1 C5 . . 1.527(15) no
C1 C8 . . 1.55(3) no
C3 C4 . . 1.505(14) no
C4 C5 . . 1.51(3) no
C7 C8 . . 1.50(3) no
C10 C11 . . 1.487(7) no
C12 C13 . . 1.50(2) no
C14 C15 . . 1.49(3) no
C41 C42 . . 1.48(3) no
C42 C43 . . 1.389(5) no
C42 C47 . . 1.40(3) no
C43 C44 . . 1.37(3) no
C44 C45 . . 1.37(3) no
C45 C46 . . 1.379(5) no
C46 C47 . . 1.36(3) no
C1 H1 . . 0.9800 no
C3 H3A . . 0.9700 no
C3 H3B . . 0.9700 no
C4 H4 . . 0.9800 no
C5 H5 . . 0.9800 no
C7 H7A . . 0.9700 no
C7 H7B . . 0.9700 no
C8 H8 . . 0.9800 no
C11 H11A . . 0.9600 no
C11 H11B . . 0.9600 no
C11 H11C . . 0.9600 no
C13 H13A . . 0.9600 no
C13 H13B . . 0.9600 no
C13 H13C . . 0.9600 no
C15 H15A . . 0.9600 no
C15 H15B . . 0.9600 no
C15 H15C . . 0.9600 no
C43 H43 . . 0.9300 no
C47 H47 . . 0.9300 no

loop_
_geom_hbond_atom_site_label_D
_geom_hbond_atom_site_label_H
_geom_hbond_atom_site_label_A
_geom_hbond_site_symmetry_A
_geom_hbond_distance_DH
_geom_hbond_distance_HA
_geom_hbond_distance_DA
_geom_hbond_angle_DHA
C5 H5 Cg1 1_565 0.98 2.56 3.365(13) 139.0
C4 H4 O42 2 0.98 2.53 3.507(15) 176.6
C43 H43 O11 1_565 0.93 2.51 3.25(3) 136.1
C47 H47 O42 2_545 0.93 2.52 3.314(14) 144.1
C11 H11B O83 1_645 0.96 2.52 3.39(3) 150.5

loop_
_geom_torsion_atom_site_label_1
_geom_torsion_atom_site_label_2
_geom_torsion_atom_site_label_3
_geom_torsion_atom_site_label_4
_geom_torsion_site_symmetry_1
_geom_torsion_site_symmetry_2
_geom_torsion_site_symmetry_3
_geom_torsion_site_symmetry_4
_geom_torsion
_geom_torsion_publ_flag
C3 O2 C1 C5 . . . . -2(2) no
C3 O2 C1 C8 . . . . 111.2(14) no
C1 O2 C3 C4 . . . . 24(2) no
C7 O6 C5 C1 . . . . 38.2(16) no
C7 O6 C5 C4 . . . . 146.4(11) no
C5 O6 C7 C8 . . . . -32.0(12) no
C44 O8 C10 O9 . . . . 1(4) no
C44 O8 C10 C11 . . . . -180(2) no
C10 O8 C44 C43 . . . . 63(3) no
C10 O8 C44 C45 . . . . -118(2) no
C45 O10 C12 O11 . . . . 1(3) no
C45 O10 C12 C13 . . . . 178.2(15) no
C12 O10 C45 C44 . . . . 70(3) no
C12 O10 C45 C46 . . . . -115.3(16) no
C46 O12 C14 O13 . . . . 4.0(11) no
C46 O12 C14 C15 . . . . -174.5(6) no
C14 O12 C46 C45 . . . . -118.2(11) no
C14 O12 C46 C47 . . . . 69.8(11) no
C41 O41 C4 C3 . . . . 83.5(13) no
C41 O41 C4 C5 . . . . -167.3(14) no
C4 O41 C41 O42 . . . . 4(2) no
C4 O41 C41 C42 . . . . -175.7(13) no
N1 O81 C8 C1 . . . . 78.0(16) no
N1 O81 C8 C7 . . . . -168.3(17) no
C8 O81 N1 O82 . . . . 0(3) no
C8 O81 N1 O83 . . . . -178(2) no
O2 C1 C5 O6 . . . . 91.8(18) no
O2 C1 C5 C4 . . . . -20.9(17) no
C8 C1 C5 O6 . . . . -28.4(11) no
C8 C1 C5 C4 . . . . -141.0(9) no
O2 C1 C8 O81 . . . . 8.8(14) no
O2 C1 C8 C7 . . . . -106.1(12) no
C5 C1 C8 O81 . . . . 124.5(9) no
C5 C1 C8 C7 . . . . 9.6(7) no
O2 C3 C4 O41 . . . . 75(2) no
O2 C3 C4 C5 . . . . -36(2) no
O41 C4 C5 O6 . . . . 168.9(10) no
O41 C4 C5 C1 . . . . -81.0(10) no
C3 C4 C5 O6 . . . . -76.2(15) no
C3 C4 C5 C1 . . . . 33.9(15) no
O6 C7 C8 O81 . . . . -105.3(13) no
O6 C7 C8 C1 . . . . 12.6(7) no
O41 C41 C42 C43 . . . . 2(2) no
O41 C41 C42 C47 . . . . 177.7(14) no
O42 C41 C42 C43 . . . . -177.5(16) no
O42 C41 C42 C47 . . . . -2(2) no
C41 C42 C43 C44 . . . . 177.9(14) no
C47 C42 C43 C44 . . . . 2(2) no
C41 C42 C47 C46 . . . . -178.7(13) no
C43 C42 C47 C46 . . . . -3(2) no
C42 C43 C44 O8 . . . . 179.3(14) no
C42 C43 C44 C45 . . . . 0(2) no
O8 C44 C45 O10 . . . . -7(2) no
O8 C44 C45 C46 . . . . 178.8(14) no
C43 C44 C45 O10 . . . . 172.3(15) no
C43 C44 C45 C46 . . . . -2(2) no
O10 C45 C46 O12 . . . . 15(2) no
O10 C45 C46 C47 . . . . -173.0(15) no
C44 C45 C46 O12 . . . . -170.4(13) no
C44 C45 C46 C47 . . . . 2(2) no
O12 C46 C47 C42 . . . . 172.6(13) no
C45 C46 C47 C42 . . . . 1(2) no

loop_
_cod_related_entry_id
_cod_related_entry_database
_cod_related_entry_code
1 ChemSpider 24743580
